data_2238178
loop_
_publ_author_name
'Prasath, R.'
'Bhavana, P.'
'Ng, Seik Weng'
'Tiekink, Edward R. T.'

_publ_section_title
;
 (2<i>E</i>)-1-(4-Bromophenyl)-3-[3-(4-methoxyphenyl)-1-phenyl-1<i>H</i>-pyrazol-4-yl]prop-2-en-1-one
;
_journal_coeditor_code HB7095
_journal_issue 7
_journal_name_full 'Acta Crystallographica Section E'
_journal_page_first o1143
_journal_page_last o1144
_journal_paper_doi 10.1107/S1600536813016838
_journal_volume 69
_journal_year 2013
_chemical_formula_iupac 'C25 H19 Br N2 O2'
_chemical_formula_moiety 'C25 H19 Br N2 O2'
_chemical_formula_sum 'C25 H19 Br N2 O2'
_chemical_formula_weight 459.33
_chemical_name_systematic
(2<i>E</i>)-1-(4-Bromophenyl)-3-[3-(4-methoxyphenyl)-1-phenyl-1<i>H</i>-pyrazol-4-yl]prop-2-en-1-one
_space_group_IT_number 2
_symmetry_cell_setting triclinic
_symmetry_space_group_name_Hall '-P 1'
_symmetry_space_group_name_H-M 'P -1'
_atom_sites_solution_hydrogens geom
_atom_sites_solution_primary direct
_atom_sites_solution_secondary difmap
_audit_creation_method SHELXL-97
_cell_angle_alpha 91.822(4)
_cell_angle_beta 101.311(4)
_cell_angle_gamma 91.792(3)
_cell_formula_units_Z 2
_cell_length_a 7.3643(3)
_cell_length_b 10.6795(5)
_cell_length_c 13.1038(6)
_cell_measurement_reflns_used 2849
_cell_measurement_temperature 100(2)
_cell_measurement_theta_max 27.5005
_cell_measurement_theta_min 2.9467
_cell_volume 1009.31(8)
_computing_cell_refinement 'CrysAlis PRO (Agilent, 2013)'
_computing_data_collection 'CrysAlis PRO (Agilent, 2013)'
_computing_data_reduction 'CrysAlis PRO (Agilent, 2013)'
_computing_molecular_graphics
;
ORTEP-3 for Windows (Farrugia, 2012) and DIAMOND (Brandenburg,
2006)
;
_computing_publication_material 'publCIF (Westrip, 2010)'
_computing_structure_refinement 'SHELXL97 (Sheldrick, 2008)'
_computing_structure_solution 'SHELXS97 (Sheldrick, 2008)'
_diffrn_ambient_temperature 100(2)
_diffrn_detector_area_resol_mean 10.4041
_diffrn_measured_fraction_theta_full 0.998
_diffrn_measured_fraction_theta_max 0.998
_diffrn_measurement_device_type 'Agilent SuperNova Dual diffractometer with an Atlas detector'
_diffrn_measurement_method '\w scan'
_diffrn_radiation_monochromator Mirror
_diffrn_radiation_source 'SuperNova (Mo) X-ray Source'
_diffrn_radiation_type MoK\a
_diffrn_radiation_wavelength 0.71073
_diffrn_reflns_av_R_equivalents 0.0377
_diffrn_reflns_av_sigmaI/netI 0.0566
_diffrn_reflns_limit_h_max 9
_diffrn_reflns_limit_h_min -9
_diffrn_reflns_limit_k_max 13
_diffrn_reflns_limit_k_min -13
_diffrn_reflns_limit_l_max 17
_diffrn_reflns_limit_l_min -15
_diffrn_reflns_number 8736
_diffrn_reflns_theta_full 27.56
_diffrn_reflns_theta_max 27.56
_diffrn_reflns_theta_min 2.95
_diffrn_standards_decay_% 0
_diffrn_standards_interval_count 0
_diffrn_standards_interval_time 0
_diffrn_standards_number 0
_exptl_absorpt_coefficient_mu 2.062
_exptl_absorpt_correction_T_max 1.0000
_exptl_absorpt_correction_T_min 0.92110
_exptl_absorpt_correction_type multi-scan
_exptl_absorpt_process_details '(CrysAlis PRO; Agilent, 2013)'
_exptl_crystal_colour yellow
_exptl_crystal_density_diffrn 1.511
_exptl_crystal_density_method 'not measured'
_exptl_crystal_description prism
_exptl_crystal_F_000 468
_exptl_crystal_size_max 0.50
_exptl_crystal_size_mid 0.40
_exptl_crystal_size_min 0.30
_refine_diff_density_max 0.471
_refine_diff_density_min -0.553
_refine_ls_extinction_method none
_refine_ls_goodness_of_fit_ref 1.036
_refine_ls_hydrogen_treatment constr
_refine_ls_matrix_type full
_refine_ls_number_parameters 271
_refine_ls_number_reflns 4649
_refine_ls_number_restraints 0
_refine_ls_restrained_S_all 1.036
_refine_ls_R_factor_all 0.0559
_refine_ls_R_factor_gt 0.0431
_refine_ls_shift/su_max 0.001
_refine_ls_shift/su_mean 0.000
_refine_ls_structure_factor_coef Fsqd
_refine_ls_weighting_details 'calc w=1/[\s^2^(Fo^2^)+(0.0485P)^2^+0.7310P] where P=(Fo^2^+2Fc^2^)/3'
_refine_ls_weighting_scheme calc
_refine_ls_wR_factor_gt 0.1028
_refine_ls_wR_factor_ref 0.1107
_reflns_number_gt 3875
_reflns_number_total 4649
_reflns_threshold_expression I>2\s(I)
_cod_data_source_file hb7095.cif
_cod_data_source_block I
_cod_database_code 2238178
_cod_database_fobs_code 2238178

loop_
_symmetry_equiv_pos_as_xyz
'x, y, z'
'-x, -y, -z'

loop_
_atom_site_type_symbol
_atom_site_label
_atom_site_fract_x
_atom_site_fract_y
_atom_site_fract_z
_atom_site_U_iso_or_equiv
_atom_site_adp_type
_atom_site_calc_flag
_atom_site_refinement_flags
_atom_site_occupancy
_atom_site_symmetry_multiplicity
Br Br1 0.11696(4) 1.12761(3) 0.86611(2) 0.03080(12) Uani d . 1 1
O O1 0.6500(3) 0.61824(19) 0.97288(15) 0.0248(4) Uani d . 1 1
O O2 0.6830(2) 0.98810(16) 0.42732(14) 0.0185(4) Uani d . 1 1
N N1 1.2201(3) 0.58644(19) 0.65301(17) 0.0145(4) Uani d . 1 1
N N2 1.3006(3) 0.51261(19) 0.73128(16) 0.0137(4) Uani d . 1 1
C C1 0.5191(4) 0.7966(2) 0.8896(2) 0.0172(5) Uani d . 1 1
C C2 0.5417(4) 0.8979(3) 0.8283(2) 0.0213(6) Uani d . 1 1
H H2 0.6396 0.8992 0.7906 0.026 Uiso calc R 1 1
C C3 0.4235(4) 0.9967(3) 0.8216(2) 0.0227(6) Uani d . 1 1
H H3 0.4391 1.0656 0.7796 0.027 Uiso calc R 1 1
C C4 0.2828(4) 0.9933(3) 0.8769(2) 0.0208(6) Uani d . 1 1
C C5 0.2543(4) 0.8941(3) 0.9378(2) 0.0227(6) Uani d . 1 1
H H5 0.1551 0.8931 0.9745 0.027 Uiso calc R 1 1
C C6 0.3751(4) 0.7954(3) 0.9440(2) 0.0205(6) Uani d . 1 1
H H6 0.3587 0.7266 0.9859 0.025 Uiso calc R 1 1
C C7 0.6504(4) 0.6906(2) 0.9023(2) 0.0173(5) Uani d . 1 1
C C8 0.7763(4) 0.6782(2) 0.8287(2) 0.0176(5) Uani d . 1 1
H H8 0.7483 0.7174 0.7637 0.021 Uiso calc R 1 1
C C9 0.9287(4) 0.6129(2) 0.8514(2) 0.0164(5) Uani d . 1 1
H H9 0.9515 0.5759 0.9174 0.020 Uiso calc R 1 1
C C10 1.0640(3) 0.5920(2) 0.7864(2) 0.0147(5) Uani d . 1 1
C C11 1.2115(4) 0.5143(2) 0.8117(2) 0.0155(5) Uani d . 1 1
H H11 1.2439 0.4703 0.8742 0.019 Uiso calc R 1 1
C C12 1.0770(3) 0.6352(2) 0.68607(19) 0.0130(5) Uani d . 1 1
C C13 1.4631(3) 0.4466(2) 0.7208(2) 0.0142(5) Uani d . 1 1
C C14 1.5469(4) 0.4699(2) 0.6376(2) 0.0162(5) Uani d . 1 1
H H14 1.4993 0.5305 0.5889 0.019 Uiso calc R 1 1
C C15 1.7022(4) 0.4038(2) 0.6258(2) 0.0172(5) Uani d . 1 1
H H15 1.7594 0.4183 0.5681 0.021 Uiso calc R 1 1
C C16 1.7731(4) 0.3171(2) 0.6979(2) 0.0198(6) Uani d . 1 1
H H16 1.8791 0.2722 0.6899 0.024 Uiso calc R 1 1
C C17 1.6886(4) 0.2960(3) 0.7821(2) 0.0215(6) Uani d . 1 1
H H17 1.7381 0.2370 0.8319 0.026 Uiso calc R 1 1
C C18 1.5322(4) 0.3604(2) 0.7942(2) 0.0186(5) Uani d . 1 1
H H18 1.4741 0.3457 0.8516 0.022 Uiso calc R 1 1
C C19 0.9641(3) 0.7257(2) 0.62029(19) 0.0132(5) Uani d . 1 1
C C20 0.9485(3) 0.8468(2) 0.6597(2) 0.0153(5) Uani d . 1 1
H H20 1.0031 0.8678 0.7303 0.018 Uiso calc R 1 1
C C21 0.8557(3) 0.9374(2) 0.5987(2) 0.0153(5) Uani d . 1 1
H H21 0.8458 1.0191 0.6274 0.018 Uiso calc R 1 1
C C22 0.7771(3) 0.9074(2) 0.4951(2) 0.0141(5) Uani d . 1 1
C C23 0.7907(4) 0.7859(2) 0.4545(2) 0.0164(5) Uani d . 1 1
H H23 0.7359 0.7648 0.3840 0.020 Uiso calc R 1 1
C C24 0.8836(3) 0.6967(2) 0.5167(2) 0.0154(5) Uani d . 1 1
H H24 0.8925 0.6146 0.4884 0.019 Uiso calc R 1 1
C C25 0.6747(4) 1.1152(2) 0.4644(2) 0.0196(6) Uani d . 1 1
H H25A 0.6039 1.1636 0.4089 0.029 Uiso calc R 1 1
H H25B 0.8006 1.1521 0.4851 0.029 Uiso calc R 1 1
H H25C 0.6138 1.1166 0.5245 0.029 Uiso calc R 1 1

loop_
_atom_site_aniso_label
_atom_site_aniso_U_11
_atom_site_aniso_U_22
_atom_site_aniso_U_33
_atom_site_aniso_U_12
_atom_site_aniso_U_13
_atom_site_aniso_U_23
Br1 0.02570(17) 0.03300(19) 0.03209(19) 0.01428(13) 0.00041(12) -0.00323(13)
O1 0.0285(11) 0.0290(11) 0.0198(10) 0.0076(9) 0.0099(9) 0.0081(9)
O2 0.0181(9) 0.0157(9) 0.0203(9) 0.0013(7) -0.0009(8) 0.0053(8)
N1 0.0168(10) 0.0125(10) 0.0143(10) 0.0032(8) 0.0026(8) 0.0040(8)
N2 0.0139(10) 0.0133(10) 0.0140(10) 0.0025(8) 0.0023(8) 0.0037(8)
C1 0.0174(12) 0.0205(13) 0.0129(12) 0.0009(11) 0.0018(10) -0.0020(10)
C2 0.0200(13) 0.0246(14) 0.0206(14) 0.0025(11) 0.0065(11) 0.0015(12)
C3 0.0259(14) 0.0216(14) 0.0209(14) 0.0038(12) 0.0042(12) 0.0041(12)
C4 0.0177(13) 0.0239(14) 0.0185(13) 0.0078(11) -0.0025(11) -0.0043(11)
C5 0.0157(13) 0.0336(16) 0.0189(14) 0.0042(12) 0.0043(11) -0.0035(12)
C6 0.0212(13) 0.0268(14) 0.0147(13) 0.0023(11) 0.0054(11) 0.0038(11)
C7 0.0172(12) 0.0200(13) 0.0144(12) -0.0010(10) 0.0025(10) -0.0003(11)
C8 0.0195(13) 0.0189(13) 0.0149(12) 0.0006(11) 0.0044(10) 0.0007(10)
C9 0.0192(12) 0.0180(12) 0.0124(12) 0.0009(10) 0.0034(10) 0.0039(10)
C10 0.0141(12) 0.0149(12) 0.0151(12) 0.0014(10) 0.0024(10) 0.0015(10)
C11 0.0170(12) 0.0155(12) 0.0144(12) 0.0003(10) 0.0032(10) 0.0037(10)
C12 0.0111(11) 0.0113(11) 0.0157(12) -0.0011(9) 0.0013(9) -0.0006(10)
C13 0.0139(11) 0.0136(11) 0.0144(12) 0.0025(10) 0.0009(10) 0.0011(10)
C14 0.0189(12) 0.0140(12) 0.0160(12) 0.0025(10) 0.0040(10) 0.0016(10)
C15 0.0174(12) 0.0195(13) 0.0158(13) -0.0001(10) 0.0060(10) -0.0008(10)
C16 0.0172(12) 0.0191(13) 0.0244(14) 0.0043(11) 0.0067(11) 0.0013(11)
C17 0.0231(14) 0.0217(14) 0.0210(14) 0.0090(11) 0.0053(11) 0.0090(11)
C18 0.0190(13) 0.0186(13) 0.0200(13) 0.0036(11) 0.0064(11) 0.0073(11)
C19 0.0109(11) 0.0152(12) 0.0142(12) 0.0009(9) 0.0034(9) 0.0035(10)
C20 0.0155(12) 0.0185(12) 0.0116(12) 0.0004(10) 0.0018(10) 0.0013(10)
C21 0.0145(12) 0.0126(12) 0.0190(13) 0.0006(10) 0.0046(10) -0.0011(10)
C22 0.0088(11) 0.0157(12) 0.0185(13) -0.0015(9) 0.0038(10) 0.0059(10)
C23 0.0176(12) 0.0162(12) 0.0139(12) -0.0009(10) 0.0001(10) 0.0002(10)
C24 0.0165(12) 0.0124(11) 0.0172(13) -0.0013(10) 0.0032(10) -0.0002(10)
C25 0.0181(13) 0.0154(12) 0.0255(14) 0.0025(11) 0.0037(11) 0.0076(11)

loop_
_atom_type_symbol
_atom_type_description
_atom_type_scat_dispersion_real
_atom_type_scat_dispersion_imag
_atom_type_scat_source
C C 0.0033 0.0016 'International Tables Vol C Tables 4.2.6.8 and 6.1.1.4'
H H 0.0000 0.0000 'International Tables Vol C Tables 4.2.6.8 and 6.1.1.4'
N N 0.0061 0.0033 'International Tables Vol C Tables 4.2.6.8 and 6.1.1.4'
O O 0.0106 0.0060 'International Tables Vol C Tables 4.2.6.8 and 6.1.1.4'
Br Br -0.2901 2.4595 'International Tables Vol C Tables 4.2.6.8 and 6.1.1.4'

loop_
_geom_angle_atom_site_label_1
_geom_angle_atom_site_label_2
_geom_angle_atom_site_label_3
_geom_angle
C22 O2 C25 117.2(2)
C12 N1 N2 105.0(2)
C11 N2 N1 112.2(2)
C11 N2 C13 128.4(2)
N1 N2 C13 119.4(2)
C6 C1 C2 119.1(2)
C6 C1 C7 118.7(2)
C2 C1 C7 122.1(2)
C3 C2 C1 120.8(3)
C3 C2 H2 119.6
C1 C2 H2 119.6
C4 C3 C2 118.7(3)
C4 C3 H3 120.6
C2 C3 H3 120.6
C3 C4 C5 122.3(2)
C3 C4 Br1 118.9(2)
C5 C4 Br1 118.7(2)
C4 C5 C6 118.2(2)
C4 C5 H5 120.9
C6 C5 H5 120.9
C1 C6 C5 120.8(3)
C1 C6 H6 119.6
C5 C6 H6 119.6
O1 C7 C8 122.2(2)
O1 C7 C1 119.7(2)
C8 C7 C1 118.1(2)
C9 C8 C7 121.1(2)
C9 C8 H8 119.4
C7 C8 H8 119.4
C8 C9 C10 127.1(2)
C8 C9 H9 116.4
C10 C9 H9 116.4
C11 C10 C12 104.5(2)
C11 C10 C9 123.8(2)
C12 C10 C9 131.6(2)
N2 C11 C10 107.2(2)
N2 C11 H11 126.4
C10 C11 H11 126.4
N1 C12 C10 111.1(2)
N1 C12 C19 118.7(2)
C10 C12 C19 130.2(2)
C14 C13 C18 121.4(2)
C14 C13 N2 119.2(2)
C18 C13 N2 119.4(2)
C13 C14 C15 119.4(2)
C13 C14 H14 120.3
C15 C14 H14 120.3
C16 C15 C14 120.2(2)
C16 C15 H15 119.9
C14 C15 H15 119.9
C15 C16 C17 119.7(2)
C15 C16 H16 120.1
C17 C16 H16 120.1
C16 C17 C18 120.7(3)
C16 C17 H17 119.7
C18 C17 H17 119.7
C13 C18 C17 118.6(2)
C13 C18 H18 120.7
C17 C18 H18 120.7
C20 C19 C24 118.3(2)
C20 C19 C12 119.7(2)
C24 C19 C12 121.8(2)
C21 C20 C19 121.8(2)
C21 C20 H20 119.1
C19 C20 H20 119.1
C20 C21 C22 119.3(2)
C20 C21 H21 120.3
C22 C21 H21 120.3
O2 C22 C21 124.8(2)
O2 C22 C23 115.6(2)
C21 C22 C23 119.6(2)
C24 C23 C22 120.2(2)
C24 C23 H23 119.9
C22 C23 H23 119.9
C23 C24 C19 120.8(2)
C23 C24 H24 119.6
C19 C24 H24 119.6
O2 C25 H25A 109.5
O2 C25 H25B 109.5
H25A C25 H25B 109.5
O2 C25 H25C 109.5
H25A C25 H25C 109.5
H25B C25 H25C 109.5

loop_
_geom_bond_atom_site_label_1
_geom_bond_atom_site_label_2
_geom_bond_distance
Br1 C4 1.903(3)
O1 C7 1.224(3)
O2 C22 1.362(3)
O2 C25 1.434(3)
N1 C12 1.329(3)
N1 N2 1.366(3)
N2 C11 1.347(3)
N2 C13 1.435(3)
C1 C6 1.389(4)
C1 C2 1.393(4)
C1 C7 1.504(4)
C2 C3 1.383(4)
C2 H2 0.9500
C3 C4 1.376(4)
C3 H3 0.9500
C4 C5 1.382(4)
C5 C6 1.394(4)
C5 H5 0.9500
C6 H6 0.9500
C7 C8 1.470(4)
C8 C9 1.328(4)
C8 H8 0.9500
C9 C10 1.450(3)
C9 H9 0.9500
C10 C11 1.382(3)
C10 C12 1.427(3)
C11 H11 0.9500
C12 C19 1.480(3)
C13 C14 1.379(4)
C13 C18 1.388(4)
C14 C15 1.394(3)
C14 H14 0.9500
C15 C16 1.384(4)
C15 H15 0.9500
C16 C17 1.389(4)
C16 H16 0.9500
C17 C18 1.392(4)
C17 H17 0.9500
C18 H18 0.9500
C19 C20 1.394(3)
C19 C24 1.391(3)
C20 C21 1.385(4)
C20 H20 0.9500
C21 C22 1.391(4)
C21 H21 0.9500
C22 C23 1.400(3)
C23 C24 1.383(4)
C23 H23 0.9500
C24 H24 0.9500
C25 H25A 0.9800
C25 H25B 0.9800
C25 H25C 0.9800

loop_
_geom_hbond_atom_site_label_D
_geom_hbond_atom_site_label_H
_geom_hbond_atom_site_label_A
_geom_hbond_site_symmetry_A
_geom_hbond_distance_DH
_geom_hbond_distance_HA
_geom_hbond_distance_DA
_geom_hbond_angle_DHA
C11 H11 O1 2_767 0.95 2.25 3.198(3) 173
C25 H25B Cg1 2_776 0.98 2.61 3.478(3) 148

loop_
_geom_torsion_atom_site_label_1
_geom_torsion_atom_site_label_2
_geom_torsion_atom_site_label_3
_geom_torsion_atom_site_label_4
_geom_torsion
C12 N1 N2 C11 0.0(3)
C12 N1 N2 C13 -179.2(2)
C6 C1 C2 C3 0.3(4)
C7 C1 C2 C3 -177.2(2)
C1 C2 C3 C4 0.2(4)
C2 C3 C4 C5 -0.8(4)
C2 C3 C4 Br1 -178.9(2)
C3 C4 C5 C6 1.0(4)
Br1 C4 C5 C6 179.1(2)
C2 C1 C6 C5 -0.1(4)
C7 C1 C6 C5 177.5(2)
C4 C5 C6 C1 -0.5(4)
C6 C1 C7 O1 -13.0(4)
C2 C1 C7 O1 164.4(3)
C6 C1 C7 C8 167.2(2)
C2 C1 C7 C8 -15.4(4)
O1 C7 C8 C9 -19.6(4)
C1 C7 C8 C9 160.2(2)
C7 C8 C9 C10 179.5(2)
C8 C9 C10 C11 -174.4(3)
C8 C9 C10 C12 1.9(5)
N1 N2 C11 C10 0.3(3)
C13 N2 C11 C10 179.4(2)
C12 C10 C11 N2 -0.5(3)
C9 C10 C11 N2 176.7(2)
N2 N1 C12 C10 -0.3(3)
N2 N1 C12 C19 177.2(2)
C11 C10 C12 N1 0.5(3)
C9 C10 C12 N1 -176.3(3)
C11 C10 C12 C19 -176.6(2)
C9 C10 C12 C19 6.5(5)
C11 N2 C13 C14 -171.7(2)
N1 N2 C13 C14 7.3(3)
C11 N2 C13 C18 8.5(4)
N1 N2 C13 C18 -172.5(2)
C18 C13 C14 C15 1.4(4)
N2 C13 C14 C15 -178.5(2)
C13 C14 C15 C16 -1.1(4)
C14 C15 C16 C17 0.2(4)
C15 C16 C17 C18 0.6(4)
C14 C13 C18 C17 -0.6(4)
N2 C13 C18 C17 179.2(2)
C16 C17 C18 C13 -0.3(4)
N1 C12 C19 C20 -120.3(3)
C10 C12 C19 C20 56.7(4)
N1 C12 C19 C24 54.7(3)
C10 C12 C19 C24 -128.3(3)
C24 C19 C20 C21 0.1(4)
C12 C19 C20 C21 175.2(2)
C19 C20 C21 C22 -0.6(4)
C25 O2 C22 C21 4.0(4)
C25 O2 C22 C23 -176.8(2)
C20 C21 C22 O2 -179.9(2)
C20 C21 C22 C23 0.9(4)
O2 C22 C23 C24 179.9(2)
C21 C22 C23 C24 -0.8(4)
C22 C23 C24 C19 0.3(4)
C20 C19 C24 C23 0.1(4)
C12 C19 C24 C23 -175.0(2)
